data_2008882
loop_
_publ_author_name
'Cave, Gareth W. V.'
'Errington, William'
'Rourke, Jonathan P.'

_publ_section_title
;
 (6-Chloropyridin-2-yl)iodobis(triphenylphosphine)palladium(II)
;
_journal_issue 9
_journal_name_full 'Acta Crystallographica Section C'
_journal_page_first 1461
_journal_page_last 1463
_journal_paper_doi 10.1107/S0108270199007866
_journal_volume 55
_journal_year 1999
_chemical_formula_iupac '[Pd I (C5 H3 Cl N) (C18 H15 P1)2]'
_chemical_formula_sum 'C41 H33 Cl I N P2 Pd'
_chemical_formula_weight 870.37
_chemical_name_common iodo(6-chloropyridin-2-yl)bis(triphenylphosphine)palladium(II)
_chemical_name_systematic
;
 ?
;
_space_group_IT_number 14
_symmetry_cell_setting monoclinic
_symmetry_space_group_name_Hall '-P 2yn'
_symmetry_space_group_name_H-M 'P 1 21/n 1'
_audit_creation_method SHELXL-97
_cell_angle_alpha 90.00
_cell_angle_beta 103.451(2)
_cell_angle_gamma 90.00
_cell_formula_units_Z 4
_cell_length_a 12.1621(9)
_cell_length_b 14.7472(9)
_cell_length_c 20.8082(9)
_cell_measurement_reflns_used 6496
_cell_measurement_temperature 180(2)
_cell_measurement_theta_max 25.00
_cell_measurement_theta_min 1.71
_cell_volume 3629.7(4)
_computing_cell_refinement 'SAINT (Siemens, 1995)'
_computing_data_collection 'SMART (Siemens, 1994)'
_computing_data_reduction SAINT
_computing_molecular_graphics 'SHELXTL/PC (Sheldrick, 1994)'
_computing_publication_material SHELXTL/PC
_computing_structure_refinement 'SHELXL97 (Sheldrick, 1997b)'
_computing_structure_solution 'SHELXS97 (Sheldrick, 1997a)'
_diffrn_ambient_temperature 180(2)
_diffrn_detector_area_resol_mean 8.192
_diffrn_measured_fraction_theta_full 0.995
_diffrn_measured_fraction_theta_max 0.995
_diffrn_measurement_device_type 'Siemens SMART CCD area-detector'
_diffrn_measurement_method \w
_diffrn_radiation_monochromator graphite
_diffrn_radiation_source 'normal-focus sealed tube'
_diffrn_radiation_type MoK\a
_diffrn_radiation_wavelength 0.71073
_diffrn_reflns_av_R_equivalents 0.064
_diffrn_reflns_av_sigmaI/netI 0.0826
_diffrn_reflns_limit_h_max 14
_diffrn_reflns_limit_h_min -9
_diffrn_reflns_limit_k_max 17
_diffrn_reflns_limit_k_min -17
_diffrn_reflns_limit_l_max 24
_diffrn_reflns_limit_l_min -24
_diffrn_reflns_number 17496
_diffrn_reflns_theta_full 25.00
_diffrn_reflns_theta_max 25
_diffrn_reflns_theta_min 1.71
_diffrn_standards_decay_% 0
_exptl_absorpt_coefficient_mu 1.554
_exptl_absorpt_correction_T_max 0.941
_exptl_absorpt_correction_T_min 0.590
_exptl_absorpt_correction_type multi-scan
_exptl_absorpt_process_details '(SADABS; Sheldrick, 1996)'
_exptl_crystal_colour yellow
_exptl_crystal_density_diffrn 1.593
_exptl_crystal_density_method 'not measured'
_exptl_crystal_description plate
_exptl_crystal_F_000 1728
_exptl_crystal_size_max 0.38
_exptl_crystal_size_mid 0.16
_exptl_crystal_size_min 0.04
_refine_diff_density_max 1.257
_refine_diff_density_min -1.495
_refine_ls_extinction_method none
_refine_ls_goodness_of_fit_ref 1.001
_refine_ls_hydrogen_treatment constr
_refine_ls_matrix_type full
_refine_ls_number_parameters 424
_refine_ls_number_reflns 6363
_refine_ls_number_restraints 0
_refine_ls_restrained_S_all 1.001
_refine_ls_R_factor_all 0.098
_refine_ls_R_factor_gt 0.053
_refine_ls_shift/su_max 0.001
_refine_ls_shift/su_mean 0.000
_refine_ls_structure_factor_coef Fsqd
_refine_ls_weighting_details 'calc w = 1/[\s^2^(Fo^2^)+(0.0603P)^2^+10.4404P] where P = (Fo^2^+2Fc^2^)/3'
_refine_ls_weighting_scheme calc
_refine_ls_wR_factor_ref 0.139
_reflns_number_gt 4213
_reflns_number_total 6363
_reflns_threshold_expression I>2\s(I)
_cod_data_source_file cf1319.cif
_cod_data_source_block jpr1
_cod_original_sg_symbol_H-M 'P 21/n'
_cod_database_code 2008882
_cod_database_fobs_code 2008882

loop_
_symmetry_equiv_pos_as_xyz
'x, y, z'
'-x+1/2, y+1/2, -z+1/2'
'-x, -y, -z'
'x-1/2, -y-1/2, z-1/2'

loop_
_atom_site_label
_atom_site_fract_x
_atom_site_fract_y
_atom_site_fract_z
_atom_site_U_iso_or_equiv
_atom_site_adp_type
_atom_site_calc_flag
_atom_site_refinement_flags
_atom_site_occupancy
_atom_site_disorder_assembly
_atom_site_disorder_group
_atom_site_type_symbol
Pd1 0.60292(5) 0.76174(4) 0.06246(3) 0.02131(16) Uani d . 1 . . Pd
I1 0.51889(5) 0.71088(4) -0.06304(3) 0.0467(2) Uani d . 1 . . I
Cl1 0.8099(2) 0.98119(17) 0.26721(12) 0.0675(8) Uani d . 1 . . Cl
P1 0.78704(16) 0.73170(13) 0.05371(9) 0.0244(4) Uani d . 1 . . P
P2 0.42700(15) 0.79592(12) 0.08236(9) 0.0225(4) Uani d . 1 . . P
C1 0.6648(6) 0.7833(5) 0.1611(4) 0.0256(17) Uani d . 1 . . C
N1 0.7090(5) 0.8646(4) 0.1791(3) 0.0283(14) Uani d . 1 . . N
C2 0.7506(7) 0.8751(5) 0.2438(4) 0.0356(19) Uani d . 1 . . C
C3 0.7525(7) 0.8113(6) 0.2919(4) 0.042(2) Uani d . 1 . . C
H3 0.7837 0.8237 0.3373 0.050 Uiso calc R 1 . . H
C4 0.7063(7) 0.7273(6) 0.2706(4) 0.044(2) Uani d . 1 . . C
H4 0.7045 0.6800 0.3013 0.052 Uiso calc R 1 . . H
C5 0.6628(6) 0.7141(5) 0.2037(4) 0.0334(19) Uani d . 1 . . C
H5 0.6317 0.6571 0.1877 0.040 Uiso calc R 1 . . H
C11 0.9057(6) 0.7786(5) 0.1162(4) 0.0298(18) Uani d . 1 . . C
C12 0.9714(7) 0.8489(6) 0.1040(5) 0.044(2) Uani d . 1 . . C
H12 0.9602 0.8738 0.0609 0.052 Uiso calc R 1 . . H
C13 1.0565(8) 0.8840(6) 0.1567(6) 0.065(3) Uani d . 1 . . C
H13 1.1021 0.9330 0.1487 0.079 Uiso calc R 1 . . H
C14 1.0737(8) 0.8482(7) 0.2189(6) 0.060(3) Uani d . 1 . . C
H14 1.1295 0.8734 0.2540 0.073 Uiso calc R 1 . . H
C15 1.0115(7) 0.7775(7) 0.2299(5) 0.052(3) Uani d . 1 . . C
H15 1.0251 0.7511 0.2727 0.062 Uiso calc R 1 . . H
C16 0.9272(7) 0.7424(6) 0.1792(4) 0.039(2) Uani d . 1 . . C
H16 0.8834 0.6925 0.1880 0.046 Uiso calc R 1 . . H
C21 0.8100(6) 0.7730(5) -0.0244(4) 0.0271(17) Uani d . 1 . . C
C22 0.7869(7) 0.8632(6) -0.0412(4) 0.042(2) Uani d . 1 . . C
H22 0.7634 0.9025 -0.0108 0.051 Uiso calc R 1 . . H
C23 0.7974(7) 0.8966(7) -0.1012(5) 0.053(3) Uani d . 1 . . C
H23 0.7831 0.9589 -0.1112 0.063 Uiso calc R 1 . . H
C24 0.8284(8) 0.8409(7) -0.1466(5) 0.056(3) Uani d . 1 . . C
H24 0.8363 0.8644 -0.1878 0.067 Uiso calc R 1 . . H
C25 0.8477(9) 0.7516(7) -0.1320(4) 0.062(3) Uani d . 1 . . C
H25 0.8674 0.7125 -0.1639 0.074 Uiso calc R 1 . . H
C26 0.8390(8) 0.7162(6) -0.0707(4) 0.045(2) Uani d . 1 . . C
H26 0.8529 0.6537 -0.0611 0.054 Uiso calc R 1 . . H
C31 0.8195(6) 0.6105(5) 0.0572(3) 0.0242(16) Uani d . 1 . . C
C32 0.9296(6) 0.5804(5) 0.0655(3) 0.0288(18) Uani d . 1 . . C
H32 0.9891 0.6234 0.0696 0.035 Uiso calc R 1 . . H
C33 0.9542(8) 0.4897(6) 0.0678(4) 0.039(2) Uani d . 1 . . C
H33 1.0300 0.4698 0.0728 0.047 Uiso calc R 1 . . H
C34 0.8667(8) 0.4267(6) 0.0629(4) 0.044(2) Uani d . 1 . . C
H34 0.8830 0.3636 0.0649 0.052 Uiso calc R 1 . . H
C35 0.7578(8) 0.4558(6) 0.0551(4) 0.047(2) Uani d . 1 . . C
H35 0.6986 0.4128 0.0517 0.057 Uiso calc R 1 . . H
C36 0.7329(7) 0.5470(5) 0.0521(3) 0.0346(19) Uani d . 1 . . C
H36 0.6569 0.5667 0.0466 0.042 Uiso calc R 1 . . H
C41 0.3227(6) 0.8449(5) 0.0143(3) 0.0253(17) Uani d . 1 . . C
C42 0.2082(6) 0.8286(6) 0.0039(4) 0.039(2) Uani d . 1 . . C
H42 0.1807 0.7878 0.0319 0.047 Uiso calc R 1 . . H
C43 0.1334(8) 0.8717(7) -0.0475(4) 0.054(3) Uani d . 1 . . C
H43 0.0548 0.8596 -0.0543 0.064 Uiso calc R 1 . . H
C44 0.1698(8) 0.9313(6) -0.0887(4) 0.048(2) Uani d . 1 . . C
H44 0.1172 0.9606 -0.1235 0.058 Uiso calc R 1 . . H
C45 0.2844(8) 0.9480(6) -0.0789(4) 0.044(2) Uani d . 1 . . C
H45 0.3110 0.9895 -0.1068 0.053 Uiso calc R 1 . . H
C46 0.3599(7) 0.9048(5) -0.0289(4) 0.0365(19) Uani d . 1 . . C
H46 0.4386 0.9155 -0.0233 0.044 Uiso calc R 1 . . H
C51 0.3604(6) 0.6970(5) 0.1102(3) 0.0241(16) Uani d . 1 . . C
C52 0.4006(6) 0.6118(5) 0.1010(3) 0.0298(18) Uani d . 1 . . C
H52 0.4614 0.6057 0.0798 0.036 Uiso calc R 1 . . H
C53 0.3539(7) 0.5345(5) 0.1222(4) 0.042(2) Uani d . 1 . . C
H53 0.3815 0.4760 0.1149 0.051 Uiso calc R 1 . . H
C54 0.2662(7) 0.5441(6) 0.1540(4) 0.049(2) Uani d . 1 . . C
H54 0.2336 0.4918 0.1687 0.059 Uiso calc R 1 . . H
C55 0.2263(7) 0.6283(6) 0.1644(4) 0.042(2) Uani d . 1 . . C
H55 0.1667 0.6344 0.1866 0.050 Uiso calc R 1 . . H
C56 0.2729(6) 0.7044(5) 0.1426(4) 0.0349(19) Uani d . 1 . . C
H56 0.2448 0.7626 0.1499 0.042 Uiso calc R 1 . . H
C61 0.4369(6) 0.8814(5) 0.1478(4) 0.0311(18) Uani d . 1 . . C
C62 0.4492(7) 0.8566(6) 0.2125(4) 0.039(2) Uani d . 1 . . C
H62 0.4401 0.7951 0.2238 0.047 Uiso calc R 1 . . H
C63 0.4755(7) 0.9232(7) 0.2621(4) 0.049(2) Uani d . 1 . . C
H63 0.4860 0.9061 0.3072 0.058 Uiso calc R 1 . . H
C64 0.4862(7) 1.0122(6) 0.2462(5) 0.049(2) Uani d . 1 . . C
H64 0.5016 1.0569 0.2800 0.059 Uiso calc R 1 . . H
C65 0.4747(7) 1.0369(6) 0.1820(5) 0.051(2) Uani d . 1 . . C
H65 0.4842 1.0985 0.1712 0.061 Uiso calc R 1 . . H
C66 0.4491(7) 0.9726(6) 0.1323(4) 0.042(2) Uani d . 1 . . C
H66 0.4398 0.9905 0.0875 0.050 Uiso calc R 1 . . H

loop_
_atom_site_aniso_label
_atom_site_aniso_U_11
_atom_site_aniso_U_22
_atom_site_aniso_U_33
_atom_site_aniso_U_12
_atom_site_aniso_U_13
_atom_site_aniso_U_23
Pd1 0.0209(3) 0.0255(3) 0.0175(3) 0.0020(2) 0.0045(2) -0.0019(2)
I1 0.0406(4) 0.0628(4) 0.0343(3) -0.0004(3) 0.0041(3) -0.0104(3)
Cl1 0.094(2) 0.0477(15) 0.0530(15) -0.0196(14) 0.0024(14) -0.0187(12)
P1 0.0223(10) 0.0261(11) 0.0256(10) 0.0030(8) 0.0073(8) -0.0036(8)
P2 0.0215(10) 0.0255(10) 0.0212(10) 0.0034(8) 0.0067(8) -0.0002(8)
C1 0.021(4) 0.025(4) 0.031(4) 0.009(3) 0.006(3) 0.004(3)
N1 0.032(4) 0.024(4) 0.029(4) 0.006(3) 0.006(3) -0.002(3)
C2 0.044(5) 0.034(5) 0.027(4) 0.003(4) 0.003(4) -0.007(4)
C3 0.052(6) 0.050(6) 0.018(4) 0.005(4) -0.003(4) -0.005(4)
C4 0.057(6) 0.046(6) 0.027(5) 0.006(4) 0.010(4) 0.010(4)
C5 0.035(5) 0.028(5) 0.031(4) -0.001(3) -0.005(4) 0.005(3)
C11 0.022(4) 0.027(4) 0.041(5) 0.010(3) 0.009(3) -0.005(3)
C12 0.034(5) 0.036(5) 0.059(6) -0.005(4) 0.008(4) -0.011(4)
C13 0.049(6) 0.036(6) 0.110(10) -0.009(5) 0.015(6) -0.014(6)
C14 0.044(6) 0.053(7) 0.071(8) 0.002(5) -0.012(5) -0.026(6)
C15 0.039(6) 0.063(7) 0.044(6) 0.013(5) -0.010(4) -0.015(5)
C16 0.032(5) 0.043(5) 0.037(5) 0.005(4) -0.001(4) -0.008(4)
C21 0.024(4) 0.032(4) 0.027(4) 0.002(3) 0.008(3) 0.001(3)
C22 0.043(5) 0.033(5) 0.056(6) 0.008(4) 0.021(4) 0.003(4)
C23 0.035(5) 0.050(6) 0.072(7) 0.007(4) 0.013(5) 0.028(5)
C24 0.054(6) 0.074(7) 0.037(5) 0.008(5) 0.008(5) 0.031(5)
C25 0.076(8) 0.085(8) 0.031(5) 0.020(6) 0.024(5) -0.004(5)
C26 0.063(6) 0.038(5) 0.033(5) 0.015(4) 0.012(4) 0.000(4)
C31 0.031(4) 0.025(4) 0.018(4) 0.001(3) 0.008(3) 0.002(3)
C32 0.033(5) 0.033(5) 0.023(4) 0.006(3) 0.012(3) -0.004(3)
C33 0.054(6) 0.038(5) 0.027(4) 0.018(4) 0.012(4) 0.005(4)
C34 0.074(7) 0.027(5) 0.029(5) 0.013(5) 0.011(5) 0.004(4)
C35 0.070(7) 0.034(6) 0.033(5) -0.016(5) 0.001(5) 0.001(4)
C36 0.036(5) 0.043(5) 0.023(4) -0.001(4) 0.003(4) -0.001(4)
C41 0.025(4) 0.027(4) 0.025(4) 0.006(3) 0.007(3) -0.005(3)
C42 0.031(5) 0.056(6) 0.029(5) 0.011(4) 0.004(4) 0.003(4)
C43 0.038(6) 0.078(7) 0.041(6) 0.017(5) 0.002(4) 0.002(5)
C44 0.059(7) 0.053(6) 0.027(5) 0.036(5) -0.001(4) 0.000(4)
C45 0.071(7) 0.036(5) 0.025(5) 0.020(4) 0.009(4) 0.004(4)
C46 0.035(5) 0.042(5) 0.032(5) 0.004(4) 0.007(4) 0.001(4)
C51 0.013(4) 0.034(4) 0.023(4) 0.001(3) 0.000(3) 0.005(3)
C52 0.036(5) 0.027(4) 0.025(4) -0.001(3) 0.005(3) 0.001(3)
C53 0.048(6) 0.026(5) 0.051(6) 0.001(4) 0.009(4) 0.000(4)
C54 0.048(6) 0.052(6) 0.045(6) -0.021(5) 0.007(5) 0.015(4)
C55 0.036(5) 0.055(6) 0.040(5) -0.011(4) 0.018(4) 0.005(4)
C56 0.023(4) 0.042(5) 0.039(5) 0.006(4) 0.006(4) 0.002(4)
C61 0.025(4) 0.039(5) 0.030(4) 0.001(3) 0.006(3) -0.009(4)
C62 0.043(5) 0.044(5) 0.036(5) -0.008(4) 0.019(4) -0.013(4)
C63 0.050(6) 0.067(7) 0.032(5) -0.001(5) 0.017(4) -0.014(5)
C64 0.050(6) 0.047(6) 0.052(6) -0.001(4) 0.016(5) -0.028(5)
C65 0.056(6) 0.030(5) 0.063(7) -0.003(4) 0.008(5) -0.014(5)
C66 0.042(5) 0.039(5) 0.042(5) 0.006(4) 0.006(4) 0.002(4)

loop_
_atom_type_symbol
_atom_type_description
_atom_type_scat_dispersion_real
_atom_type_scat_dispersion_imag
_atom_type_scat_source
C C 0.0033 0.0016 'International Tables Vol C Tables 4.2.6.8 and 6.1.1.4'
H H 0.0000 0.0000 'International Tables Vol C Tables 4.2.6.8 and 6.1.1.4'
P P 0.1023 0.0942 'International Tables Vol C Tables 4.2.6.8 and 6.1.1.4'
Cl Cl 0.1484 0.1585 'International Tables Vol C Tables 4.2.6.8 and 6.1.1.4'
Pd Pd -0.9988 1.0072 'International Tables Vol C Tables 4.2.6.8 and 6.1.1.4'
I I -0.4742 1.8119 'International Tables Vol C Tables 4.2.6.8 and 6.1.1.4'
N N 0.0061 0.0033 'International Tables Vol C Tables 4.2.6.8 and 6.1.1.4'

loop_
_geom_angle_atom_site_label_1
_geom_angle_atom_site_label_2
_geom_angle_atom_site_label_3
_geom_angle
_geom_angle_publ_flag
C1 Pd1 P2 85.79(19) y
C1 Pd1 P1 88.4(2) y
P2 Pd1 P1 174.14(7) y
C1 Pd1 I1 172.6(2) y
P2 Pd1 I1 94.36(5) y
P1 Pd1 I1 91.50(5) y
C21 P1 C31 106.7(3) ?
C21 P1 C11 104.3(4) ?
C31 P1 C11 102.3(3) ?
C21 P1 Pd1 110.9(2) ?
C31 P1 Pd1 112.7(2) ?
C11 P1 Pd1 118.9(2) ?
C41 P2 C51 106.5(3) ?
C41 P2 C61 102.6(3) ?
C51 P2 C61 105.7(3) ?
C41 P2 Pd1 116.9(2) ?
C51 P2 Pd1 112.1(2) ?
C61 P2 Pd1 112.0(2) ?
N1 C1 C5 124.2(7) ?
N1 C1 Pd1 117.0(5) ?
C5 C1 Pd1 118.8(6) ?
C2 N1 C1 115.0(6) ?
N1 C2 C3 126.6(7) ?
N1 C2 Cl1 114.9(6) ?
C3 C2 Cl1 118.5(6) ?
C2 C3 C4 116.3(7) ?
C3 C4 C5 118.6(7) ?
C1 C5 C4 119.4(7) ?
C12 C11 C16 118.6(8) ?
C12 C11 P1 123.4(6) ?
C16 C11 P1 118.0(6) ?
C11 C12 C13 119.1(9) ?
C14 C13 C12 120.9(9) ?
C15 C14 C13 119.6(9) ?
C14 C15 C16 120.4(9) ?
C15 C16 C11 121.3(9) ?
C26 C21 C22 118.3(7) ?
C26 C21 P1 122.5(6) ?
C22 C21 P1 118.8(6) ?
C23 C22 C21 121.1(8) ?
C24 C23 C22 120.7(9) ?
C25 C24 C23 119.2(8) ?
C24 C25 C26 121.1(8) ?
C21 C26 C25 119.6(8) ?
C32 C31 C36 119.1(7) ?
C32 C31 P1 120.8(6) ?
C36 C31 P1 120.1(6) ?
C33 C32 C31 121.0(8) ?
C32 C33 C34 119.4(8) ?
C35 C34 C33 120.0(8) ?
C34 C35 C36 120.7(8) ?
C35 C36 C31 119.9(8) ?
C42 C41 C46 118.1(7) ?
C42 C41 P2 123.3(6) ?
C46 C41 P2 118.5(6) ?
C41 C42 C43 119.9(8) ?
C44 C43 C42 121.8(9) ?
C43 C44 C45 118.8(8) ?
C46 C45 C44 120.1(8) ?
C45 C46 C41 121.2(8) ?
C52 C51 C56 118.3(7) ?
C52 C51 P2 119.2(5) ?
C56 C51 P2 122.4(6) ?
C51 C52 C53 121.3(7) ?
C54 C53 C52 118.9(8) ?
C55 C54 C53 120.6(8) ?
C54 C55 C56 119.8(8) ?
C55 C56 C51 121.0(7) ?
C62 C61 C66 119.4(7) ?
C62 C61 P2 121.2(6) ?
C66 C61 P2 118.7(6) ?
C61 C62 C63 119.3(8) ?
C64 C63 C62 120.7(8) ?
C63 C64 C65 120.1(8) ?
C64 C65 C66 120.4(9) ?
C65 C66 C61 120.2(8) ?

loop_
_geom_bond_atom_site_label_1
_geom_bond_atom_site_label_2
_geom_bond_site_symmetry_2
_geom_bond_distance
_geom_bond_publ_flag
Pd1 C1 . 2.041(7) y
Pd1 P2 . 2.3271(19) y
Pd1 P1 . 2.3311(19) y
Pd1 I1 . 2.6806(8) y
Cl1 C2 . 1.744(8) y
P1 C21 . 1.817(7) y
P1 C31 . 1.827(7) y
P1 C11 . 1.838(8) y
P2 C41 . 1.816(7) y
P2 C51 . 1.827(7) y
P2 C61 . 1.839(7) y
C1 N1 . 1.332(9) y
C1 C5 . 1.355(10) ?
N1 C2 . 1.332(9) y
C2 C3 . 1.370(11) ?
C3 C4 . 1.389(11) ?
C4 C5 . 1.383(11) ?
C11 C12 . 1.367(11) ?
C11 C16 . 1.385(11) ?
C12 C13 . 1.419(13) ?
C13 C14 . 1.366(14) ?
C14 C15 . 1.340(13) ?
C15 C16 . 1.388(11) ?
C21 C26 . 1.382(10) ?
C21 C22 . 1.387(10) ?
C22 C23 . 1.375(12) ?
C23 C24 . 1.369(13) ?
C24 C25 . 1.359(13) ?
C25 C26 . 1.406(12) ?
C31 C32 . 1.383(10) ?
C31 C36 . 1.395(10) ?
C32 C33 . 1.369(10) ?
C33 C34 . 1.399(12) ?
C34 C35 . 1.366(12) ?
C35 C36 . 1.377(11) ?
C41 C42 . 1.380(10) ?
C41 C46 . 1.408(10) ?
C42 C43 . 1.387(11) ?
C43 C44 . 1.372(12) ?
C44 C45 . 1.383(12) ?
C45 C46 . 1.374(11) ?
C51 C52 . 1.377(10) ?
C51 C56 . 1.392(10) ?
C52 C53 . 1.390(10) ?
C53 C54 . 1.387(11) ?
C54 C55 . 1.368(12) ?
C55 C56 . 1.380(11) ?
C61 C62 . 1.370(10) ?
C61 C66 . 1.399(11) ?
C62 C63 . 1.407(11) ?
C63 C64 . 1.369(12) ?
C64 C65 . 1.359(12) ?
C65 C66 . 1.383(11) ?

loop_
_geom_torsion_atom_site_label_1
_geom_torsion_atom_site_label_2
_geom_torsion_atom_site_label_3
_geom_torsion_atom_site_label_4
_geom_torsion
C1 Pd1 P1 C21 -144.5(3)
P2 Pd1 P1 C21 -138.0(7)
I1 Pd1 P1 C21 42.9(3)
C1 Pd1 P1 C31 96.0(3)
P2 Pd1 P1 C31 102.5(7)
I1 Pd1 P1 C31 -76.5(2)
C1 Pd1 P1 C11 -23.6(4)
P2 Pd1 P1 C11 -17.1(8)
I1 Pd1 P1 C11 163.8(3)
C1 Pd1 P2 C41 151.6(3)
P1 Pd1 P2 C41 145.1(7)
I1 Pd1 P2 C41 -35.8(3)
C1 Pd1 P2 C51 -85.1(3)
P1 Pd1 P2 C51 -91.5(7)
I1 Pd1 P2 C51 87.5(2)
C1 Pd1 P2 C61 33.7(3)
P1 Pd1 P2 C61 27.2(8)
I1 Pd1 P2 C61 -153.8(3)
P2 Pd1 C1 N1 -97.5(5)
P1 Pd1 C1 N1 81.9(5)
I1 Pd1 C1 N1 171.1(11)
P2 Pd1 C1 C5 85.0(6)
P1 Pd1 C1 C5 -95.6(6)
I1 Pd1 C1 C5 -6.4(19)
C5 C1 N1 C2 -1.3(10)
Pd1 C1 N1 C2 -178.6(5)
C1 N1 C2 C3 0.5(12)
C1 N1 C2 Cl1 179.3(5)
N1 C2 C3 C4 0.0(13)
Cl1 C2 C3 C4 -178.7(6)
C2 C3 C4 C5 0.2(12)
N1 C1 C5 C4 1.6(12)
Pd1 C1 C5 C4 178.9(6)
C3 C4 C5 C1 -1.0(12)
C21 P1 C11 C12 16.9(7)
C31 P1 C11 C12 127.9(7)
Pd1 P1 C11 C12 -107.3(6)
C21 P1 C11 C16 -165.1(6)
C31 P1 C11 C16 -54.0(6)
Pd1 P1 C11 C16 70.8(6)
C16 C11 C12 C13 -2.0(11)
P1 C11 C12 C13 176.0(6)
C11 C12 C13 C14 0.4(14)
C12 C13 C14 C15 1.8(15)
C13 C14 C15 C16 -2.2(14)
C14 C15 C16 C11 0.6(13)
C12 C11 C16 C15 1.6(11)
P1 C11 C16 C15 -176.5(6)
C31 P1 C21 C26 3.9(8)
C11 P1 C21 C26 111.7(7)
Pd1 P1 C21 C26 -119.1(7)
C31 P1 C21 C22 177.4(6)
C11 P1 C21 C22 -74.8(7)
Pd1 P1 C21 C22 54.4(7)
C26 C21 C22 C23 -3.0(13)
P1 C21 C22 C23 -176.7(7)
C21 C22 C23 C24 1.7(14)
C22 C23 C24 C25 0.6(15)
C23 C24 C25 C26 -1.5(15)
C22 C21 C26 C25 2.0(13)
P1 C21 C26 C25 175.5(7)
C24 C25 C26 C21 0.2(15)
C21 P1 C31 C32 70.5(6)
C11 P1 C31 C32 -38.7(6)
Pd1 P1 C31 C32 -167.6(5)
C21 P1 C31 C36 -110.0(6)
C11 P1 C31 C36 140.7(6)
Pd1 P1 C31 C36 11.9(6)
C36 C31 C32 C33 0.9(10)
P1 C31 C32 C33 -179.7(5)
C31 C32 C33 C34 -1.1(11)
C32 C33 C34 C35 0.7(12)
C33 C34 C35 C36 -0.1(12)
C34 C35 C36 C31 -0.2(12)
C32 C31 C36 C35 -0.2(11)
P1 C31 C36 C35 -179.7(6)
C51 P2 C41 C42 20.4(7)
C61 P2 C41 C42 -90.5(7)
Pd1 P2 C41 C42 146.6(6)
C51 P2 C41 C46 -161.7(6)
C61 P2 C41 C46 87.5(6)
Pd1 P2 C41 C46 -35.5(6)
C46 C41 C42 C43 -0.9(11)
P2 C41 C42 C43 177.1(6)
C41 C42 C43 C44 -0.3(13)
C42 C43 C44 C45 0.5(13)
C43 C44 C45 C46 0.5(12)
C44 C45 C46 C41 -1.7(12)
C42 C41 C46 C45 1.9(11)
P2 C41 C46 C45 -176.2(6)
C41 P2 C51 C52 112.7(6)
C61 P2 C51 C52 -138.7(6)
Pd1 P2 C51 C52 -16.3(6)
C41 P2 C51 C56 -69.8(6)
C61 P2 C51 C56 38.8(7)
Pd1 P2 C51 C56 161.2(5)
C56 C51 C52 C53 1.4(11)
P2 C51 C52 C53 179.0(6)
C51 C52 C53 C54 -1.0(12)
C52 C53 C54 C55 0.0(13)
C53 C54 C55 C56 0.5(13)
C54 C55 C56 C51 -0.1(12)
C52 C51 C56 C55 -0.8(11)
P2 C51 C56 C55 -178.4(6)
C41 P2 C61 C62 141.8(6)
C51 P2 C61 C62 30.4(7)
Pd1 P2 C61 C62 -92.0(6)
C41 P2 C61 C66 -47.8(7)
C51 P2 C61 C66 -159.2(6)
Pd1 P2 C61 C66 78.3(6)
C66 C61 C62 C63 -1.0(12)
P2 C61 C62 C63 169.4(6)
C61 C62 C63 C64 1.6(12)
C62 C63 C64 C65 -2.0(13)
C63 C64 C65 C66 1.8(14)
C64 C65 C66 C61 -1.2(13)
C62 C61 C66 C65 0.8(12)
P2 C61 C66 C65 -169.8(6)
